data_4329120
loop_
_publ_author_name
'Tracy L. Lohr'
'Warren E. Piers'
'Masood Parvez'

_publ_contact_author
;
    Masood Parvez
    Department of Chemistry
    University of Calgary
    2500 University Drive N.W.
    Calgary, Alberta, Canada T2N 1N4  
;
_publ_contact_author_email ' parvez@ucalgary.ca '
_publ_contact_author_fax ' (403)289-9488 '
_publ_contact_author_phone ' (403)220-5348 '
_publ_section_title
;
 Monomeric Platinum(II) Hydroxides Supported by Sterically Dominant
 \a-Diimine Ligands
;
_journal_name_full 'Inorganic Chemistry'
_journal_page_first 4900
_journal_page_last 4902
_journal_paper_doi 10.1021/ic300337a
_journal_volume 51
_journal_year 2012
_chemical_formula_moiety 'C72 H80 N2 O2 Pt'
_chemical_formula_sum 'C72 H80 N2 O2 Pt'
_chemical_formula_weight 1200.47
_chemical_name_systematic
;
 ?
;
_space_group_IT_number 61
_symmetry_cell_setting orthorhombic
_symmetry_space_group_name_Hall '-P 2ac 2ab'
_symmetry_space_group_name_H-M 'P b c a'
_atom_sites_solution_hydrogens geom
_atom_sites_solution_primary direct
_atom_sites_solution_secondary difmap
_cell_angle_alpha 90.00
_cell_angle_beta 90.00
_cell_angle_gamma 90.00
_cell_formula_units_Z 8
_cell_length_a 21.5181(16)
_cell_length_b 20.5686(14)
_cell_length_c 33.051(2)
_cell_measurement_reflns_used 8460
_cell_measurement_temperature 123(2)
_cell_measurement_theta_max 25.35
_cell_measurement_theta_min 1.00
_cell_volume 14628.3(17)
_computing_cell_refinement 'HKL DENZO (Otwinowski & Minor, 1997)'
_computing_data_collection 'COLLECT (Hooft, 1998)'
_computing_data_reduction 'SCALEPACK (Otwinowski & Minor, 1997)'
_computing_molecular_graphics 'ORTEP-3 (Farrugia, 1997)'
_computing_publication_material 'SHELXL-97 (Sheldrick, 2008)'
_computing_structure_refinement 'SHELXL-97 (Sheldrick, 2008)'
_computing_structure_solution 'SIR92 (Altomare et al., 1991)'
_diffrn_ambient_temperature 123(2)
_diffrn_measured_fraction_theta_full 0.826
_diffrn_measured_fraction_theta_max 0.826
_diffrn_measurement_device_type 'Nonius APEX2 CCD'
_diffrn_measurement_method ' \w and \f scans '
_diffrn_radiation_monochromator graphite
_diffrn_radiation_source 'fine-focus sealed tube'
_diffrn_radiation_type MoK\a
_diffrn_radiation_wavelength 0.71073
_diffrn_reflns_av_R_equivalents 0.0765
_diffrn_reflns_av_sigmaI/netI 0.0915
_diffrn_reflns_limit_h_max 24
_diffrn_reflns_limit_h_min -25
_diffrn_reflns_limit_k_max 24
_diffrn_reflns_limit_k_min -24
_diffrn_reflns_limit_l_max 39
_diffrn_reflns_limit_l_min -39
_diffrn_reflns_number 16479
_diffrn_reflns_theta_full 25.00
_diffrn_reflns_theta_max 25.00
_diffrn_reflns_theta_min 2.30
_diffrn_standards_number 0
_exptl_absorpt_coefficient_mu 1.957
_exptl_absorpt_correction_T_max 0.8916
_exptl_absorpt_correction_T_min 0.6956
_exptl_absorpt_correction_type multi-scan
_exptl_absorpt_process_details 'SORTAV: (Blessing, 1997)'
_exptl_crystal_colour Brown
_exptl_crystal_density_diffrn 1.090
_exptl_crystal_description Rod
_exptl_crystal_F_000 4960
_exptl_crystal_size_max 0.20
_exptl_crystal_size_mid 0.08
_exptl_crystal_size_min 0.06
_refine_diff_density_max 1.571
_refine_diff_density_min -1.510
_refine_diff_density_rms 0.168
_refine_ls_extinction_method none
_refine_ls_goodness_of_fit_ref 1.117
_refine_ls_hydrogen_treatment constr
_refine_ls_matrix_type full
_refine_ls_number_parameters 314
_refine_ls_number_reflns 10640
_refine_ls_number_restraints 0
_refine_ls_restrained_S_all 1.117
_refine_ls_R_factor_all 0.1578
_refine_ls_R_factor_gt 0.1159
_refine_ls_shift/su_max 0.001
_refine_ls_shift/su_mean 0.000
_refine_ls_structure_factor_coef Fsqd
_refine_ls_weighting_details 'calc w=1/[\s^2^(Fo^2^)+(0.0596P)^2^+379.6732P] where P=(Fo^2^+2Fc^2^)/3'
_refine_ls_weighting_scheme calc
_refine_ls_wR_factor_gt 0.2331
_refine_ls_wR_factor_ref 0.2514
_reflns_number_gt 7387
_reflns_number_total 10640
_reflns_threshold_expression >2sigma(I)
_cod_data_source_file ic300337a_si_001_1.cif
_cod_data_source_block Compound_5b
_cod_database_code 4329120

loop_
_symmetry_equiv_pos_as_xyz
'x, y, z'
'-x+1/2, -y, z+1/2'
'x+1/2, -y+1/2, -z'
'-x, y+1/2, -z+1/2'
'-x, -y, -z'
'x-1/2, y, -z-1/2'
'-x-1/2, y-1/2, z'
'x, -y-1/2, z-1/2'

loop_
_atom_site_label
_atom_site_type_symbol
_atom_site_fract_x
_atom_site_fract_y
_atom_site_fract_z
_atom_site_U_iso_or_equiv
_atom_site_adp_type
_atom_site_occupancy
_atom_site_symmetry_multiplicity
_atom_site_calc_flag
_atom_site_refinement_flags
Pt1 Pt 0.66860(3) 0.08200(3) 0.598860(15) 0.03127(19) Uani 1 1 d .
O1 O 0.6331(5) 0.1368(5) 0.6434(3) 0.040(3) Uiso 1 1 d .
O2 O 0.6351(4) 0.1444(5) 0.5593(3) 0.030(2) Uiso 1 1 d .
N1 N 0.7017(5) 0.0128(5) 0.6351(3) 0.024(3) Uiso 1 1 d .
N2 N 0.7044(6) 0.0220(6) 0.5568(3) 0.030(3) Uiso 1 1 d .
C1 C 0.7219(7) -0.0381(7) 0.6162(4) 0.027(3) Uiso 1 1 d .
C2 C 0.7252(7) -0.0308(7) 0.5718(4) 0.027(3) Uiso 1 1 d .
C3 C 0.7462(7) -0.0951(7) 0.5563(4) 0.035(4) Uiso 1 1 d .
C4 C 0.7542(7) -0.1207(8) 0.5185(4) 0.036(4) Uiso 1 1 d .
H4 H 0.7486 -0.0952 0.4948 0.043 Uiso 1 1 calc R
C5 C 0.7715(8) -0.1889(8) 0.5161(5) 0.042(4) Uiso 1 1 d .
H5 H 0.7761 -0.2083 0.4902 0.051 Uiso 1 1 calc R
C6 C 0.7813(8) -0.2251(9) 0.5488(5) 0.044(4) Uiso 1 1 d .
H6 H 0.7935 -0.2693 0.5458 0.053 Uiso 1 1 calc R
C7 C 0.7737(7) -0.1990(7) 0.5883(4) 0.025(3) Uiso 1 1 d .
C8 C 0.7782(7) -0.2342(8) 0.6258(4) 0.033(4) Uiso 1 1 d .
H8 H 0.7898 -0.2787 0.6259 0.039 Uiso 1 1 calc R
C9 C 0.7654(7) -0.2027(8) 0.6612(4) 0.036(4) Uiso 1 1 d .
H9 H 0.7692 -0.2267 0.6856 0.043 Uiso 1 1 calc R
C10 C 0.7469(7) -0.1370(7) 0.6642(4) 0.032(4) Uiso 1 1 d .
H10 H 0.7378 -0.1173 0.6895 0.039 Uiso 1 1 calc R
C11 C 0.7428(7) -0.1034(7) 0.6288(4) 0.029(3) Uiso 1 1 d .
C12 C 0.7545(7) -0.1347(7) 0.5916(4) 0.033(4) Uiso 1 1 d .
C13 C 0.6954(6) 0.0132(6) 0.6791(4) 0.020(3) Uiso 1 1 d .
C14 C 0.7467(7) 0.0139(7) 0.7028(4) 0.025(3) Uiso 1 1 d .
H14 H 0.7864 0.0161 0.6902 0.031 Uiso 1 1 calc R
C15 C 0.7438(6) 0.0115(6) 0.7440(3) 0.013(3) Uiso 1 1 d .
C16 C 0.6849(6) 0.0102(6) 0.7612(4) 0.021(3) Uiso 1 1 d .
H16 H 0.6809 0.0103 0.7898 0.025 Uiso 1 1 calc R
C17 C 0.6320(6) 0.0090(6) 0.7377(4) 0.021(3) Uiso 1 1 d .
C18 C 0.6381(6) 0.0103(6) 0.6962(3) 0.016(3) Uiso 1 1 d .
H18 H 0.6022 0.0091 0.6795 0.019 Uiso 1 1 calc R
C19 C 0.8026(7) 0.0144(7) 0.7703(4) 0.025(3) Uiso 1 1 d .
C20 C 0.8338(7) 0.0748(7) 0.7750(4) 0.031(3) Uiso 1 1 d .
C21 C 0.8868(7) 0.0739(8) 0.7988(4) 0.037(4) Uiso 1 1 d .
H21 H 0.9089 0.1135 0.8024 0.044 Uiso 1 1 calc R
C22 C 0.9092(8) 0.0190(7) 0.8175(4) 0.036(4) Uiso 1 1 d .
H22 H 0.9459 0.0210 0.8334 0.043 Uiso 1 1 calc R
C23 C 0.8781(7) -0.0384(7) 0.8129(4) 0.033(4) Uiso 1 1 d .
H23 H 0.8935 -0.0763 0.8260 0.039 Uiso 1 1 calc R
C24 C 0.8226(7) -0.0427(7) 0.7887(4) 0.026(3) Uiso 1 1 d .
C25 C 0.8073(8) 0.1376(8) 0.7568(4) 0.038(4) Uiso 1 1 d .
H25 H 0.7664 0.1271 0.7440 0.046 Uiso 1 1 calc R
C26 C 0.7968(9) 0.1899(9) 0.7878(5) 0.059(5) Uiso 1 1 d .
H26A H 0.7787 0.2282 0.7746 0.089 Uiso 1 1 calc R
H26B H 0.8365 0.2017 0.8003 0.089 Uiso 1 1 calc R
H26C H 0.7683 0.1739 0.8086 0.089 Uiso 1 1 calc R
C27 C 0.8519(8) 0.1615(9) 0.7231(5) 0.051(5) Uiso 1 1 d .
H27A H 0.8580 0.1267 0.7032 0.077 Uiso 1 1 calc R
H27B H 0.8920 0.1733 0.7350 0.077 Uiso 1 1 calc R
H27C H 0.8338 0.1996 0.7097 0.077 Uiso 1 1 calc R
C28 C 0.7885(6) -0.1078(6) 0.7829(4) 0.019(3) Uiso 1 1 d .
H28 H 0.7529 -0.1015 0.7639 0.022 Uiso 1 1 calc R
C29 C 0.7640(8) -0.1302(8) 0.8239(4) 0.038(4) Uiso 1 1 d .
H29A H 0.7418 -0.1714 0.8206 0.057 Uiso 1 1 calc R
H29B H 0.7355 -0.0973 0.8347 0.057 Uiso 1 1 calc R
H29C H 0.7988 -0.1362 0.8426 0.057 Uiso 1 1 calc R
C30 C 0.8340(8) -0.1568(8) 0.7648(4) 0.041(4) Uiso 1 1 d .
H30A H 0.8480 -0.1414 0.7383 0.061 Uiso 1 1 calc R
H30B H 0.8132 -0.1989 0.7617 0.061 Uiso 1 1 calc R
H30C H 0.8699 -0.1616 0.7829 0.061 Uiso 1 1 calc R
C31 C 0.5689(5) 0.0035(6) 0.7578(3) 0.012(3) Uiso 1 1 d .
C32 C 0.5410(7) -0.0569(7) 0.7570(4) 0.034(4) Uiso 1 1 d .
C33 C 0.4811(7) -0.0620(8) 0.7762(4) 0.039(4) Uiso 1 1 d .
H33 H 0.4594 -0.1023 0.7753 0.047 Uiso 1 1 calc R
C34 C 0.4550(7) -0.0109(8) 0.7954(4) 0.037(4) Uiso 1 1 d .
H34 H 0.4166 -0.0160 0.8093 0.045 Uiso 1 1 calc R
C35 C 0.4842(7) 0.0488(7) 0.7948(4) 0.031(3) Uiso 1 1 d .
H35 H 0.4649 0.0851 0.8074 0.037 Uiso 1 1 calc R
C36 C 0.5423(7) 0.0567(7) 0.7758(4) 0.025(3) Uiso 1 1 d .
C37 C 0.5698(8) -0.1176(8) 0.7392(5) 0.040(4) Uiso 1 1 d .
H37 H 0.6068 -0.1031 0.7233 0.048 Uiso 1 1 calc R
C38 C 0.5942(11) -0.1636(12) 0.7720(7) 0.090(8) Uiso 1 1 d .
H38A H 0.6129 -0.2019 0.7593 0.135 Uiso 1 1 calc R
H38B H 0.5596 -0.1773 0.7894 0.135 Uiso 1 1 calc R
H38C H 0.6255 -0.1412 0.7884 0.135 Uiso 1 1 calc R
C39 C 0.5282(10) -0.1542(10) 0.7103(6) 0.073(6) Uiso 1 1 d .
H39A H 0.5503 -0.1924 0.7000 0.109 Uiso 1 1 calc R
H39B H 0.5169 -0.1258 0.6877 0.109 Uiso 1 1 calc R
H39C H 0.4905 -0.1680 0.7245 0.109 Uiso 1 1 calc R
C40 C 0.5715(7) 0.1251(7) 0.7753(4) 0.029(3) Uiso 1 1 d .
H40 H 0.6174 0.1180 0.7748 0.035 Uiso 1 1 calc R
C41 C 0.5561(9) 0.1594(9) 0.7354(5) 0.054(5) Uiso 1 1 d .
H41A H 0.5648 0.1301 0.7127 0.081 Uiso 1 1 calc R
H41B H 0.5816 0.1987 0.7329 0.081 Uiso 1 1 calc R
H41C H 0.5121 0.1715 0.7351 0.081 Uiso 1 1 calc R
C42 C 0.5592(8) 0.1674(9) 0.8116(5) 0.049(4) Uiso 1 1 d .
H42A H 0.5800 0.2094 0.8080 0.073 Uiso 1 1 calc R
H42B H 0.5752 0.1460 0.8359 0.073 Uiso 1 1 calc R
H42C H 0.5143 0.1743 0.8144 0.073 Uiso 1 1 calc R
C43 C 0.7051(7) 0.0315(7) 0.5137(4) 0.025(3) Uiso 1 1 d .
C44 C 0.6469(7) 0.0378(7) 0.4963(4) 0.027(3) Uiso 1 1 d .
H44 H 0.6113 0.0367 0.5133 0.033 Uiso 1 1 calc R
C45 C 0.6386(7) 0.0457(7) 0.4549(4) 0.027(3) Uiso 1 1 d .
C46 C 0.6953(6) 0.0510(7) 0.4319(4) 0.024(3) Uiso 1 1 d .
H46 H 0.6929 0.0568 0.4034 0.029 Uiso 1 1 calc R
C47 C 0.7527(6) 0.0481(6) 0.4501(4) 0.020(3) Uiso 1 1 d .
C48 C 0.7585(8) 0.0394(7) 0.4925(4) 0.034(4) Uiso 1 1 d .
H48 H 0.7980 0.0390 0.5054 0.041 Uiso 1 1 calc R
C49 C 0.5778(7) 0.0487(7) 0.4347(4) 0.025(3) Uiso 1 1 d .
C50 C 0.5431(7) -0.0101(8) 0.4318(4) 0.034(4) Uiso 1 1 d .
C51 C 0.4836(7) -0.0057(8) 0.4150(4) 0.034(4) Uiso 1 1 d .
H51 H 0.4589 -0.0437 0.4126 0.040 Uiso 1 1 calc R
C52 C 0.4604(8) 0.0525(8) 0.4019(5) 0.045(4) Uiso 1 1 d .
H52 H 0.4192 0.0549 0.3917 0.055 Uiso 1 1 calc R
C53 C 0.4961(8) 0.1072(8) 0.4035(5) 0.045(4) Uiso 1 1 d .
H53 H 0.4804 0.1465 0.3924 0.054 Uiso 1 1 calc R
C54 C 0.5517(7) 0.1068(7) 0.4199(4) 0.033(4) Uiso 1 1 d .
C55 C 0.5680(8) -0.0739(8) 0.4450(5) 0.046(4) Uiso 1 1 d .
H55 H 0.6114 -0.0664 0.4547 0.055 Uiso 1 1 calc R
C56 C 0.5716(10) -0.1230(10) 0.4099(6) 0.067(6) Uiso 1 1 d .
H56A H 0.5891 -0.1640 0.4198 0.101 Uiso 1 1 calc R
H56B H 0.5982 -0.1055 0.3885 0.101 Uiso 1 1 calc R
H56C H 0.5298 -0.1307 0.3992 0.101 Uiso 1 1 calc R
C57 C 0.5315(9) -0.1023(9) 0.4801(5) 0.059(5) Uiso 1 1 d .
H57A H 0.5499 -0.1440 0.4881 0.088 Uiso 1 1 calc R
H57B H 0.4882 -0.1092 0.4718 0.088 Uiso 1 1 calc R
H57C H 0.5327 -0.0722 0.5030 0.088 Uiso 1 1 calc R
C58 C 0.5889(8) 0.1701(8) 0.4228(5) 0.044(4) Uiso 1 1 d .
H58 H 0.6336 0.1567 0.4235 0.053 Uiso 1 1 calc R
C59 C 0.5776(9) 0.2063(9) 0.4622(5) 0.060(5) Uiso 1 1 d .
H59A H 0.5828 0.1765 0.4850 0.090 Uiso 1 1 calc R
H59B H 0.5352 0.2238 0.4624 0.090 Uiso 1 1 calc R
H59C H 0.6074 0.2422 0.4646 0.090 Uiso 1 1 calc R
C60 C 0.5824(9) 0.2142(9) 0.3863(5) 0.060(5) Uiso 1 1 d .
H60A H 0.6079 0.2532 0.3902 0.090 Uiso 1 1 calc R
H60B H 0.5387 0.2269 0.3831 0.090 Uiso 1 1 calc R
H60C H 0.5963 0.1911 0.3620 0.090 Uiso 1 1 calc R
C61 C 0.8108(7) 0.0548(7) 0.4244(4) 0.030(3) Uiso 1 1 d .
C62 C 0.8398(8) 0.1152(8) 0.4193(5) 0.041(4) Uiso 1 1 d .
C63 C 0.8877(8) 0.1194(8) 0.3924(4) 0.038(4) Uiso 1 1 d .
H63 H 0.9072 0.1603 0.3883 0.046 Uiso 1 1 calc R
C64 C 0.9088(8) 0.0659(8) 0.3707(5) 0.039(4) Uiso 1 1 d .
H64 H 0.9417 0.0705 0.3518 0.047 Uiso 1 1 calc R
C65 C 0.8824(8) 0.0076(8) 0.3768(5) 0.042(4) Uiso 1 1 d .
H65 H 0.8982 -0.0293 0.3628 0.050 Uiso 1 1 calc R
C66 C 0.8318(8) 0.0001(7) 0.4034(5) 0.038(3) Uiso 1 1 d .
C67 C 0.8139(8) 0.1743(8) 0.4411(5) 0.044(4) Uiso 1 1 d .
H67 H 0.7771 0.1602 0.4574 0.053 Uiso 1 1 calc R
C68 C 0.8645(10) 0.1993(11) 0.4707(6) 0.073(6) Uiso 1 1 d .
H68A H 0.8772 0.1639 0.4887 0.110 Uiso 1 1 calc R
H68B H 0.8476 0.2352 0.4868 0.110 Uiso 1 1 calc R
H68C H 0.9005 0.2146 0.4553 0.110 Uiso 1 1 calc R
C69 C 0.7937(10) 0.2278(10) 0.4135(6) 0.065(6) Uiso 1 1 d .
H69A H 0.7766 0.2637 0.4295 0.098 Uiso 1 1 calc R
H69B H 0.7618 0.2115 0.3950 0.098 Uiso 1 1 calc R
H69C H 0.8295 0.2434 0.3979 0.098 Uiso 1 1 calc R
C70 C 0.8005(8) -0.0676(8) 0.4081(5) 0.043(4) Uiso 1 1 d .
H70 H 0.7656 -0.0637 0.4279 0.052 Uiso 1 1 calc R
C71 C 0.7748(9) -0.0947(10) 0.3684(6) 0.063(6) Uiso 1 1 d .
H71A H 0.7549 -0.1368 0.3735 0.095 Uiso 1 1 calc R
H71B H 0.8088 -0.1004 0.3490 0.095 Uiso 1 1 calc R
H71C H 0.7441 -0.0644 0.3573 0.095 Uiso 1 1 calc R
C72 C 0.8504(10) -0.1135(11) 0.4260(6) 0.075(6) Uiso 1 1 d .
H72A H 0.8655 -0.0958 0.4517 0.112 Uiso 1 1 calc R
H72B H 0.8852 -0.1173 0.4070 0.112 Uiso 1 1 calc R
H72C H 0.8322 -0.1566 0.4306 0.112 Uiso 1 1 calc R

loop_
_atom_site_aniso_label
_atom_site_aniso_U_11
_atom_site_aniso_U_22
_atom_site_aniso_U_33
_atom_site_aniso_U_23
_atom_site_aniso_U_13
_atom_site_aniso_U_12
Pt1 0.0374(4) 0.0330(3) 0.0234(3) 0.0021(3) 0.0033(3) 0.0024(3)

loop_
_atom_type_symbol
_atom_type_description
_atom_type_scat_dispersion_real
_atom_type_scat_dispersion_imag
_atom_type_scat_source
C C 0.0033 0.0016 'International Tables Vol C Tables 4.2.6.8 and 6.1.1.4'
H H 0.0000 0.0000 'International Tables Vol C Tables 4.2.6.8 and 6.1.1.4'
N N 0.0061 0.0033 'International Tables Vol C Tables 4.2.6.8 and 6.1.1.4'
O O 0.0106 0.0060 'International Tables Vol C Tables 4.2.6.8 and 6.1.1.4'
Pt Pt -1.7033 8.3905 'International Tables Vol C Tables 4.2.6.8 and 6.1.1.4'

loop_
_geom_angle_atom_site_label_1
_geom_angle_atom_site_label_2
_geom_angle_atom_site_label_3
_geom_angle
O2 Pt1 N1 174.9(4)
O2 Pt1 O1 88.9(4)
N1 Pt1 O1 95.6(4)
O2 Pt1 N2 94.7(4)
N1 Pt1 N2 80.7(4)
O1 Pt1 N2 176.1(4)
C1 N1 C13 121.1(11)
C1 N1 Pt1 114.0(9)
C13 N1 Pt1 124.1(9)
C2 N2 C43 119.9(12)
C2 N2 Pt1 112.9(9)
C43 N2 Pt1 127.2(9)
N1 C1 C2 114.4(13)
N1 C1 C11 134.6(12)
C2 C1 C11 111.0(12)
N2 C2 C1 117.2(13)
N2 C2 C3 136.8(13)
C1 C2 C3 105.5(12)
C4 C3 C12 120.6(14)
C4 C3 C2 134.1(14)
C12 C3 C2 105.1(12)
C3 C4 C5 117.0(14)
C3 C4 H4 121.5
C5 C4 H4 121.5
C6 C5 C4 122.5(16)
C6 C5 H5 118.8
C4 C5 H5 118.8
C5 C6 C7 121.1(16)
C5 C6 H6 119.5
C7 C6 H6 119.5
C12 C7 C6 117.9(13)
C12 C7 C8 115.5(12)
C6 C7 C8 126.4(14)
C9 C8 C7 119.1(14)
C9 C8 H8 120.5
C7 C8 H8 120.5
C8 C9 C10 124.8(15)
C8 C9 H9 117.6
C10 C9 H9 117.6
C11 C10 C9 116.3(14)
C11 C10 H10 121.9
C9 C10 H10 121.9
C10 C11 C12 120.4(14)
C10 C11 C1 136.3(14)
C12 C11 C1 103.0(12)
C7 C12 C11 123.8(13)
C7 C12 C3 120.8(13)
C11 C12 C3 115.4(13)
C18 C13 C14 120.0(11)
C18 C13 N1 120.0(11)
C14 C13 N1 119.9(12)
C13 C14 C15 122.6(13)
C13 C14 H14 118.7
C15 C14 H14 118.7
C14 C15 C16 116.7(12)
C14 C15 C19 121.6(12)
C16 C15 C19 121.5(10)
C17 C16 C15 121.6(11)
C17 C16 H16 119.2
C15 C16 H16 119.2
C18 C17 C16 118.8(12)
C18 C17 C31 121.6(11)
C16 C17 C31 119.6(10)
C13 C18 C17 120.2(12)
C13 C18 H18 119.9
C17 C18 H18 119.9
C24 C19 C20 123.1(13)
C24 C19 C15 117.9(12)
C20 C19 C15 119.0(12)
C21 C20 C19 116.0(13)
C21 C20 C25 122.6(14)
C19 C20 C25 121.3(13)
C22 C21 C20 123.7(15)
C22 C21 H21 118.1
C20 C21 H21 118.1
C23 C22 C21 119.2(15)
C23 C22 H22 120.4
C21 C22 H22 120.4
C22 C23 C24 121.5(14)
C22 C23 H23 119.3
C24 C23 H23 119.3
C19 C24 C23 116.5(13)
C19 C24 C28 122.2(12)
C23 C24 C28 121.3(12)
C26 C25 C20 113.1(13)
C26 C25 C27 110.9(14)
C20 C25 C27 108.6(13)
C26 C25 H25 108.0
C20 C25 H25 108.0
C27 C25 H25 108.0
C25 C26 H26A 109.5
C25 C26 H26B 109.5
H26A C26 H26B 109.5
C25 C26 H26C 109.5
H26A C26 H26C 109.5
H26B C26 H26C 109.5
C25 C27 H27A 109.5
C25 C27 H27B 109.5
H27A C27 H27B 109.5
C25 C27 H27C 109.5
H27A C27 H27C 109.5
H27B C27 H27C 109.5
C29 C28 C30 111.8(12)
C29 C28 C24 108.5(11)
C30 C28 C24 108.6(11)
C29 C28 H28 109.3
C30 C28 H28 109.3
C24 C28 H28 109.3
C28 C29 H29A 109.5
C28 C29 H29B 109.5
H29A C29 H29B 109.5
C28 C29 H29C 109.5
H29A C29 H29C 109.5
H29B C29 H29C 109.5
C28 C30 H30A 109.5
C28 C30 H30B 109.5
H30A C30 H30B 109.5
C28 C30 H30C 109.5
H30A C30 H30C 109.5
H30B C30 H30C 109.5
C36 C31 C32 123.1(12)
C36 C31 C17 120.3(11)
C32 C31 C17 116.6(11)
C31 C32 C33 116.5(13)
C31 C32 C37 124.9(13)
C33 C32 C37 118.5(14)
C34 C33 C32 121.4(15)
C34 C33 H33 119.3
C32 C33 H33 119.3
C33 C34 C35 119.8(15)
C33 C34 H34 120.1
C35 C34 H34 120.1
C34 C35 C36 120.9(14)
C34 C35 H35 119.6
C36 C35 H35 119.6
C31 C36 C35 118.2(13)
C31 C36 C40 123.6(12)
C35 C36 C40 118.2(12)
C32 C37 C39 114.4(15)
C32 C37 C38 112.1(14)
C39 C37 C38 110.0(16)
C32 C37 H37 106.6
C39 C37 H37 106.6
C38 C37 H37 106.6
C37 C38 H38A 109.5
C37 C38 H38B 109.5
H38A C38 H38B 109.5
C37 C38 H38C 109.5
H38A C38 H38C 109.5
H38B C38 H38C 109.5
C37 C39 H39A 109.5
C37 C39 H39B 109.5
H39A C39 H39B 109.5
C37 C39 H39C 109.5
H39A C39 H39C 109.5
H39B C39 H39C 109.5
C42 C40 C41 112.4(13)
C42 C40 C36 116.5(12)
C41 C40 C36 110.2(12)
C42 C40 H40 105.6
C41 C40 H40 105.6
C36 C40 H40 105.6
C40 C41 H41A 109.5
C40 C41 H41B 109.5
H41A C41 H41B 109.5
C40 C41 H41C 109.5
H41A C41 H41C 109.5
H41B C41 H41C 109.5
C40 C42 H42A 109.5
C40 C42 H42B 109.5
H42A C42 H42B 109.5
C40 C42 H42C 109.5
H42A C42 H42C 109.5
H42B C42 H42C 109.5
C48 C43 C44 122.8(12)
C48 C43 N2 122.5(13)
C44 C43 N2 114.5(12)
C43 C44 C45 122.4(13)
C43 C44 H44 118.8
C45 C44 H44 118.8
C44 C45 C46 114.8(13)
C44 C45 C49 124.5(13)
C46 C45 C49 120.7(11)
C47 C46 C45 121.7(12)
C47 C46 H46 119.2
C45 C46 H46 119.2
C46 C47 C48 121.2(13)
C46 C47 C61 119.4(11)
C48 C47 C61 119.4(12)
C43 C48 C47 116.8(14)
C43 C48 H48 121.6
C47 C48 H48 121.6
C54 C49 C50 119.2(13)
C54 C49 C45 123.2(13)
C50 C49 C45 117.5(13)
C51 C50 C49 116.8(14)
C51 C50 C55 120.4(14)
C49 C50 C55 122.8(14)
C52 C51 C50 121.1(15)
C52 C51 H51 119.4
C50 C51 H51 119.4
C51 C52 C53 120.3(16)
C51 C52 H52 119.9
C53 C52 H52 119.9
C54 C53 C52 121.7(16)
C54 C53 H53 119.2
C52 C53 H53 119.2
C53 C54 C49 120.7(15)
C53 C54 C58 119.8(15)
C49 C54 C58 119.4(14)
C50 C55 C57 112.2(15)
C50 C55 C56 112.2(14)
C57 C55 C56 110.4(15)
C50 C55 H55 107.2
C57 C55 H55 107.2
C56 C55 H55 107.2
C55 C56 H56A 109.5
C55 C56 H56B 109.5
H56A C56 H56B 109.5
C55 C56 H56C 109.5
H56A C56 H56C 109.5
H56B C56 H56C 109.5
C55 C57 H57A 109.5
C55 C57 H57B 109.5
H57A C57 H57B 109.5
C55 C57 H57C 109.5
H57A C57 H57C 109.5
H57B C57 H57C 109.5
C60 C58 C59 111.9(15)
C60 C58 C54 114.3(14)
C59 C58 C54 112.7(14)
C60 C58 H58 105.7
C59 C58 H58 105.7
C54 C58 H58 105.7
C58 C59 H59A 109.5
C58 C59 H59B 109.5
H59A C59 H59B 109.5
C58 C59 H59C 109.5
H59A C59 H59C 109.5
H59B C59 H59C 109.5
C58 C60 H60A 109.5
C58 C60 H60B 109.5
H60A C60 H60B 109.5
C58 C60 H60C 109.5
H60A C60 H60C 109.5
H60B C60 H60C 109.5
C62 C61 C66 120.6(14)
C62 C61 C47 121.2(13)
C66 C61 C47 118.0(13)
C63 C62 C61 118.3(15)
C63 C62 C67 122.4(15)
C61 C62 C67 119.2(14)
C62 C63 C64 122.2(16)
C62 C63 H63 118.9
C64 C63 H63 118.9
C65 C64 C63 119.5(16)
C65 C64 H64 120.3
C63 C64 H64 120.3
C64 C65 C66 121.3(16)
C64 C65 H65 119.4
C66 C65 H65 119.4
C61 C66 C65 118.1(14)
C61 C66 C70 122.1(14)
C65 C66 C70 119.8(14)
C69 C67 C62 113.9(14)
C69 C67 C68 110.2(16)
C62 C67 C68 107.9(15)
C69 C67 H67 108.2
C62 C67 H67 108.2
C68 C67 H67 108.2
C67 C68 H68A 109.5
C67 C68 H68B 109.5
H68A C68 H68B 109.5
C67 C68 H68C 109.5
H68A C68 H68C 109.5
H68B C68 H68C 109.5
C67 C69 H69A 109.5
C67 C69 H69B 109.5
H69A C69 H69B 109.5
C67 C69 H69C 109.5
H69A C69 H69C 109.5
H69B C69 H69C 109.5
C71 C70 C72 110.8(15)
C71 C70 C66 113.5(14)
C72 C70 C66 106.5(14)
C71 C70 H70 108.7
C72 C70 H70 108.7
C66 C70 H70 108.7
C70 C71 H71A 109.5
C70 C71 H71B 109.5
H71A C71 H71B 109.5
C70 C71 H71C 109.5
H71A C71 H71C 109.5
H71B C71 H71C 109.5
C70 C72 H72A 109.5
C70 C72 H72B 109.5
H72A C72 H72B 109.5
C70 C72 H72C 109.5
H72A C72 H72C 109.5
H72B C72 H72C 109.5

loop_
_geom_bond_atom_site_label_1
_geom_bond_atom_site_label_2
_geom_bond_distance
Pt1 O2 1.969(9)
Pt1 N1 1.993(11)
Pt1 O1 2.005(10)
Pt1 N2 2.012(12)
N1 C1 1.293(17)
N1 C13 1.460(16)
N2 C2 1.273(17)
N2 C43 1.439(17)
C1 C2 1.476(18)
C1 C11 1.48(2)
C2 C3 1.49(2)
C3 C4 1.37(2)
C3 C12 1.44(2)
C4 C5 1.45(2)
C4 H4 0.9500
C5 C6 1.33(2)
C5 H5 0.9500
C6 C7 1.42(2)
C6 H6 0.9500
C7 C12 1.39(2)
C7 C8 1.439(19)
C8 C9 1.37(2)
C8 H8 0.9500
C9 C10 1.41(2)
C9 H9 0.9500
C10 C11 1.362(19)
C10 H10 0.9500
C11 C12 1.408(19)
C13 C18 1.357(17)
C13 C14 1.354(18)
C14 C15 1.367(16)
C14 H14 0.9500
C15 C16 1.389(17)
C15 C19 1.537(18)
C16 C17 1.377(17)
C16 H16 0.9500
C17 C18 1.378(16)
C17 C31 1.517(17)
C18 H18 0.9500
C19 C24 1.392(18)
C19 C20 1.42(2)
C20 C21 1.39(2)
C20 C25 1.53(2)
C21 C22 1.38(2)
C21 H21 0.9500
C22 C23 1.36(2)
C22 H22 0.9500
C23 C24 1.440(19)
C23 H23 0.9500
C24 C28 1.538(18)
C25 C26 1.50(2)
C25 C27 1.55(2)
C25 H25 1.0000
C26 H26A 0.9800
C26 H26B 0.9800
C26 H26C 0.9800
C27 H27A 0.9800
C27 H27B 0.9800
C27 H27C 0.9800
C28 C29 1.524(18)
C28 C30 1.526(19)
C28 H28 1.0000
C29 H29A 0.9800
C29 H29B 0.9800
C29 H29C 0.9800
C30 H30A 0.9800
C30 H30B 0.9800
C30 H30C 0.9800
C31 C36 1.370(17)
C31 C32 1.380(19)
C32 C33 1.44(2)
C32 C37 1.51(2)
C33 C34 1.35(2)
C33 H33 0.9500
C34 C35 1.38(2)
C34 H34 0.9500
C35 C36 1.408(19)
C35 H35 0.9500
C36 C40 1.54(2)
C37 C39 1.51(2)
C37 C38 1.53(3)
C37 H37 1.0000
C38 H38A 0.9800
C38 H38B 0.9800
C38 H38C 0.9800
C39 H39A 0.9800
C39 H39B 0.9800
C39 H39C 0.9800
C40 C42 1.51(2)
C40 C41 1.53(2)
C40 H40 1.0000
C41 H41A 0.9800
C41 H41B 0.9800
C41 H41C 0.9800
C42 H42A 0.9800
C42 H42B 0.9800
C42 H42C 0.9800
C43 C48 1.356(19)
C43 C44 1.383(19)
C44 C45 1.391(18)
C44 H44 0.9500
C45 C46 1.442(19)
C45 C49 1.470(19)
C46 C47 1.375(18)
C46 H46 0.9500
C47 C48 1.417(18)
C47 C61 1.518(19)
C48 H48 0.9500
C49 C54 1.41(2)
C49 C50 1.42(2)
C50 C51 1.40(2)
C50 C55 1.48(2)
C51 C52 1.37(2)
C51 H51 0.9500
C52 C53 1.36(2)
C52 H52 0.9500
C53 C54 1.31(2)
C53 H53 0.9500
C54 C58 1.53(2)
C55 C57 1.52(2)
C55 C56 1.54(2)
C55 H55 1.0000
C56 H56A 0.9800
C56 H56B 0.9800
C56 H56C 0.9800
C57 H57A 0.9800
C57 H57B 0.9800
C57 H57C 0.9800
C58 C60 1.52(2)
C58 C59 1.52(2)
C58 H58 1.0000
C59 H59A 0.9800
C59 H59B 0.9800
C59 H59C 0.9800
C60 H60A 0.9800
C60 H60B 0.9800
C60 H60C 0.9800
C61 C62 1.40(2)
C61 C66 1.40(2)
C62 C63 1.36(2)
C62 C67 1.52(2)
C63 C64 1.39(2)
C63 H63 0.9500
C64 C65 1.34(2)
C64 H64 0.9500
C65 C66 1.41(2)
C65 H65 0.9500
C66 C70 1.55(2)
C67 C69 1.49(2)
C67 C68 1.55(2)
C67 H67 1.0000
C68 H68A 0.9800
C68 H68B 0.9800
C68 H68C 0.9800
C69 H69A 0.9800
C69 H69B 0.9800
C69 H69C 0.9800
C70 C71 1.53(2)
C70 C72 1.55(3)
C70 H70 1.0000
C71 H71A 0.9800
C71 H71B 0.9800
C71 H71C 0.9800
C72 H72A 0.9800
C72 H72B 0.9800
C72 H72C 0.9800

loop_
_geom_torsion_atom_site_label_1
_geom_torsion_atom_site_label_2
_geom_torsion_atom_site_label_3
_geom_torsion_atom_site_label_4
_geom_torsion
O1 Pt1 N1 C1 170.9(10)
N2 Pt1 N1 C1 -7.9(10)
O1 Pt1 N1 C13 0.5(11)
N2 Pt1 N1 C13 -178.3(11)
O2 Pt1 N2 C2 -172.4(11)
N1 Pt1 N2 C2 5.2(10)
O2 Pt1 N2 C43 3.8(12)
N1 Pt1 N2 C43 -178.5(12)
C13 N1 C1 C2 179.6(12)
Pt1 N1 C1 C2 8.9(16)
C13 N1 C1 C11 0(2)
Pt1 N1 C1 C11 -171.1(14)
C43 N2 C2 C1 -178.7(13)
Pt1 N2 C2 C1 -2.1(17)
C43 N2 C2 C3 -9(3)
Pt1 N2 C2 C3 167.7(15)
N1 C1 C2 N2 -5(2)
C11 C1 C2 N2 175.4(13)
N1 C1 C2 C3 -177.3(12)
C11 C1 C2 C3 2.7(17)
N2 C2 C3 C4 4(3)
C1 C2 C3 C4 174.9(18)
N2 C2 C3 C12 -171.4(18)
C1 C2 C3 C12 -0.8(16)
C12 C3 C4 C5 0(2)
C2 C3 C4 C5 -175.4(16)
C3 C4 C5 C6 -2(3)
C4 C5 C6 C7 1(3)
C5 C6 C7 C12 1(2)
C5 C6 C7 C8 174.9(15)
C12 C7 C8 C9 -2(2)
C6 C7 C8 C9 -175.5(15)
C7 C8 C9 C10 1(2)
C8 C9 C10 C11 -1(2)
C9 C10 C11 C12 2(2)
C9 C10 C11 C1 174.4(16)
N1 C1 C11 C10 4(3)
C2 C1 C11 C10 -176.5(17)
N1 C1 C11 C12 176.6(17)
C2 C1 C11 C12 -3.4(17)
C6 C7 C12 C11 177.4(15)
C8 C7 C12 C11 3(2)
C6 C7 C12 C3 -4(2)
C8 C7 C12 C3 -177.8(14)
C10 C11 C12 C7 -4(2)
C1 C11 C12 C7 -178.0(15)
C10 C11 C12 C3 177.4(15)
C1 C11 C12 C3 3.0(18)
C4 C3 C12 C7 3(2)
C2 C3 C12 C7 179.5(14)
C4 C3 C12 C11 -177.8(15)
C2 C3 C12 C11 -1.4(19)
C1 N1 C13 C18 -106.6(16)
Pt1 N1 C13 C18 63.2(15)
C1 N1 C13 C14 70.8(18)
Pt1 N1 C13 C14 -119.4(12)
C18 C13 C14 C15 0(2)
N1 C13 C14 C15 -177.1(12)
C13 C14 C15 C16 -1.9(19)
C13 C14 C15 C19 -178.1(12)
C14 C15 C16 C17 2.4(19)
C19 C15 C16 C17 178.6(12)
C15 C16 C17 C18 -1(2)
C15 C16 C17 C31 176.3(12)
C14 C13 C18 C17 1.0(19)
N1 C13 C18 C17 178.4(12)
C16 C17 C18 C13 -0.5(19)
C31 C17 C18 C13 -178.0(12)
C14 C15 C19 C24 -106.0(15)
C16 C15 C19 C24 78.0(16)
C14 C15 C19 C20 74.5(17)
C16 C15 C19 C20 -101.5(15)
C24 C19 C20 C21 1(2)
C15 C19 C20 C21 -179.5(12)
C24 C19 C20 C25 -175.2(13)
C15 C19 C20 C25 4.2(19)
C19 C20 C21 C22 0(2)
C25 C20 C21 C22 175.8(14)
C20 C21 C22 C23 0(2)
C21 C22 C23 C24 0(2)
C20 C19 C24 C23 -1(2)
C15 C19 C24 C23 179.6(11)
C20 C19 C24 C28 -179.4(12)
C15 C19 C24 C28 1.1(19)
C22 C23 C24 C19 0(2)
C22 C23 C24 C28 178.7(13)
C21 C20 C25 C26 -53(2)
C19 C20 C25 C26 122.8(16)
C21 C20 C25 C27 70.4(18)
C19 C20 C25 C27 -113.6(15)
C19 C24 C28 C29 -117.2(14)
C23 C24 C28 C29 64.4(16)
C19 C24 C28 C30 121.1(14)
C23 C24 C28 C30 -57.3(16)
C18 C17 C31 C36 -105.2(15)
C16 C17 C31 C36 77.3(16)
C18 C17 C31 C32 75.1(16)
C16 C17 C31 C32 -102.3(15)
C36 C31 C32 C33 0(2)
C17 C31 C32 C33 179.9(11)
C36 C31 C32 C37 -177.0(13)
C17 C31 C32 C37 2.7(19)
C31 C32 C33 C34 -3(2)
C37 C32 C33 C34 174.8(14)
C32 C33 C34 C35 4(2)
C33 C34 C35 C36 -3(2)
C32 C31 C36 C35 0.8(19)
C17 C31 C36 C35 -178.8(11)
C32 C31 C36 C40 -177.0(13)
C17 C31 C36 C40 3.3(19)
C34 C35 C36 C31 0(2)
C34 C35 C36 C40 178.3(13)
C31 C32 C37 C39 -130.2(16)
C33 C32 C37 C39 52.6(19)
C31 C32 C37 C38 103.7(19)
C33 C32 C37 C38 -74(2)
C31 C36 C40 C42 -148.3(14)
C35 C36 C40 C42 33.9(19)
C31 C36 C40 C41 82.2(17)
C35 C36 C40 C41 -95.7(15)
C2 N2 C43 C48 -69.0(19)
Pt1 N2 C43 C48 115.0(14)
C2 N2 C43 C44 116.5(15)
Pt1 N2 C43 C44 -59.5(16)
C48 C43 C44 C45 7(2)
N2 C43 C44 C45 -178.3(13)
C43 C44 C45 C46 -4(2)
C43 C44 C45 C49 176.2(13)
C44 C45 C46 C47 0.4(19)
C49 C45 C46 C47 -179.7(13)
C45 C46 C47 C48 0(2)
C45 C46 C47 C61 -179.2(13)
C44 C43 C48 C47 -6(2)
N2 C43 C48 C47 179.7(13)
C46 C47 C48 C43 3(2)
C61 C47 C48 C43 -178.0(13)
C44 C45 C49 C54 105.3(17)
C46 C45 C49 C54 -74.6(18)
C44 C45 C49 C50 -72.0(19)
C46 C45 C49 C50 108.1(15)
C54 C49 C50 C51 -2(2)
C45 C49 C50 C51 175.9(12)
C54 C49 C50 C55 177.3(14)
C45 C49 C50 C55 -5(2)
C49 C50 C51 C52 0(2)
C55 C50 C51 C52 -178.6(15)
C50 C51 C52 C53 3(2)
C51 C52 C53 C54 -5(3)
C52 C53 C54 C49 3(2)
C52 C53 C54 C58 -177.2(15)
C50 C49 C54 C53 0(2)
C45 C49 C54 C53 -177.5(14)
C50 C49 C54 C58 -179.7(13)
C45 C49 C54 C58 3(2)
C51 C50 C55 C57 -65.2(19)
C49 C50 C55 C57 116.0(17)
C51 C50 C55 C56 60(2)
C49 C50 C55 C56 -119.0(17)
C53 C54 C58 C60 -38(2)
C49 C54 C58 C60 141.3(15)
C53 C54 C58 C59 91.0(19)
C49 C54 C58 C59 -89.5(18)
C46 C47 C61 C62 94.2(17)
C48 C47 C61 C62 -85.3(18)
C46 C47 C61 C66 -80.8(17)
C48 C47 C61 C66 99.7(16)
C66 C61 C62 C63 2(2)
C47 C61 C62 C63 -172.9(13)
C66 C61 C62 C67 177.2(14)
C47 C61 C62 C67 2(2)
C61 C62 C63 C64 -1(2)
C67 C62 C63 C64 -176.2(15)
C62 C63 C64 C65 -1(2)
C63 C64 C65 C66 3(2)
C62 C61 C66 C65 -1(2)
C47 C61 C66 C65 174.5(13)
C62 C61 C66 C70 -179.5(14)
C47 C61 C66 C70 -5(2)
C64 C65 C66 C61 -2(2)
C64 C65 C66 C70 177.1(15)
C63 C62 C67 C69 55(2)
C61 C62 C67 C69 -120.0(17)
C63 C62 C67 C68 -68(2)
C61 C62 C67 C68 117.2(17)
C61 C66 C70 C71 120.3(17)
C65 C66 C70 C71 -59(2)
C61 C66 C70 C72 -117.6(17)
C65 C66 C70 C72 63.5(19)
